data_4307320
loop_
_publ_author_name
'David B. Cordes'
'Lyall R. Hanton'

_publ_contact_author 'Hanton, Lyall R.'
_publ_contact_author_email lhanton@alkali.otago.ac.nz
_publ_section_title
;
Structural Invariance in Silver(I) Coordination Networks Formed Using
Flexible Four-Armed Thiopyridine Ligands
;
_journal_name_full 'Inorganic Chemistry'
_journal_page_first 1634
_journal_page_last 1644
_journal_paper_doi 10.1021/ic061867m
_journal_volume 46
_journal_year 2007
_chemical_formula_moiety 'C17 H17 Ag N2 S2, Cl O4'
_chemical_formula_sum 'C17 H17 Ag Cl N2 O4 S2'
_chemical_formula_weight 520.77
_chemical_name_systematic
;
 ?
;
_space_group_IT_number 61
_symmetry_cell_setting orthorhombic
_symmetry_space_group_name_Hall '-P 2ac 2ab'
_symmetry_space_group_name_H-M 'P b c a'
_atom_sites_solution_hydrogens geom
_atom_sites_solution_primary direct
_atom_sites_solution_secondary difmap
_audit_creation_method SHELXL-97
_cell_angle_alpha 90.000
_cell_angle_beta 90.000
_cell_angle_gamma 90.000
_cell_formula_units_Z 8
_cell_length_a 12.550(5)
_cell_length_b 13.508(5)
_cell_length_c 22.083(5)
_cell_measurement_reflns_used 4935
_cell_measurement_temperature 113(2)
_cell_measurement_theta_max 26.44
_cell_measurement_theta_min 5.77
_cell_volume 3744(2)
_computing_cell_refinement 'Bruker SMART'
_computing_data_collection 'Bruker SMART'
_computing_data_reduction 'Bruker SHELXTL'
_computing_molecular_graphics 'Bruker SHELXTL'
_computing_publication_material 'Bruker SHELXTL'
_computing_structure_refinement 'SHELXL-97 (Sheldrick, 1997)'
_computing_structure_solution 'Bruker SHELXTL'
_diffrn_ambient_temperature 113(2)
_diffrn_measured_fraction_theta_full 0.966
_diffrn_measured_fraction_theta_max 0.954
_diffrn_measurement_device_type 'CCD area detector'
_diffrn_measurement_method 'phi and omega scans'
_diffrn_radiation_monochromator graphite
_diffrn_radiation_source 'fine-focus sealed tube'
_diffrn_radiation_type MoK\a
_diffrn_radiation_wavelength 0.71069
_diffrn_reflns_av_R_equivalents 0.0652
_diffrn_reflns_av_sigmaI/netI 0.0600
_diffrn_reflns_limit_h_max 15
_diffrn_reflns_limit_h_min -14
_diffrn_reflns_limit_k_max 16
_diffrn_reflns_limit_k_min -14
_diffrn_reflns_limit_l_max 27
_diffrn_reflns_limit_l_min -23
_diffrn_reflns_number 16822
_diffrn_reflns_theta_full 25.00
_diffrn_reflns_theta_max 26.50
_diffrn_reflns_theta_min 2.40
_exptl_absorpt_coefficient_mu 1.470
_exptl_absorpt_correction_T_max 0.724
_exptl_absorpt_correction_T_min 0.4081521
_exptl_absorpt_correction_type multi-scan
_exptl_absorpt_process_details 'Bruker SADABS, 1996'
_exptl_crystal_colour 'pale yellow'
_exptl_crystal_density_diffrn 1.848
_exptl_crystal_density_method 'not measured'
_exptl_crystal_description BLOCK
_exptl_crystal_F_000 2088
_exptl_crystal_size_max 0.46
_exptl_crystal_size_mid 0.39
_exptl_crystal_size_min 0.22
_refine_diff_density_max 1.845
_refine_diff_density_min -1.207
_refine_diff_density_rms 0.263
_refine_ls_extinction_method none
_refine_ls_goodness_of_fit_ref 1.073
_refine_ls_hydrogen_treatment constr
_refine_ls_matrix_type full
_refine_ls_number_parameters 291
_refine_ls_number_reflns 3689
_refine_ls_number_restraints 20
_refine_ls_restrained_S_all 1.074
_refine_ls_R_factor_all 0.0854
_refine_ls_R_factor_gt 0.0616
_refine_ls_shift/su_max 0.002
_refine_ls_shift/su_mean 0.000
_refine_ls_structure_factor_coef Fsqd
_refine_ls_weighting_details 'calc w=1/[\s^2^(Fo^2^)+(0.1117P)^2^+14.1052P] where P=(Fo^2^+2Fc^2^)/3'
_refine_ls_weighting_scheme calc
_refine_ls_wR_factor_gt 0.1712
_refine_ls_wR_factor_ref 0.1963
_reflns_number_gt 2741
_reflns_number_total 3689
_reflns_threshold_expression >2sigma(I)
_cod_data_source_file ic061867msi20060928_092243_2.cif
_cod_data_source_block dc3tac
_cod_depositor_comments
;
The following automatic conversions were performed:
'_symmetry_cell_setting' value 'Orthorhombic' changed to 'orthorhombic'
according to '/home/saulius/struct/CIF-dictionaries/cif_core.dic'
dictionary named 'cif_core.dic' version 2.4.1 from 2010-06-29.

Automatic conversion script
Id: cif_fix_enum 1527 2010-12-29 10:47:43Z saulius 
;
_cod_database_code 4307320

loop_
_symmetry_equiv_pos_as_xyz
'x, y, z'
'-x+1/2, -y, z+1/2'
'x+1/2, -y+1/2, -z'
'-x, y+1/2, -z+1/2'
'-x, -y, -z'
'x-1/2, y, -z-1/2'
'-x-1/2, y-1/2, z'
'x, -y-1/2, z-1/2'

loop_
_atom_site_label
_atom_site_type_symbol
_atom_site_fract_x
_atom_site_fract_y
_atom_site_fract_z
_atom_site_U_iso_or_equiv
_atom_site_adp_type
_atom_site_occupancy
_atom_site_symmetry_multiplicity
_atom_site_calc_flag
_atom_site_refinement_flags
_atom_site_disorder_assembly
_atom_site_disorder_group
C1 C 0.2336(6) 0.4753(6) 0.5974(3) 0.0345(16) Uani 1 1 d . . .
H1 H 0.2114 0.4990 0.6348 0.041 Uiso 1 1 calc R . .
C2 C 0.3114(6) 0.5297(6) 0.5660(3) 0.0355(16) Uani 1 1 d . . .
H2 H 0.3384 0.5885 0.5816 0.043 Uiso 1 1 calc R . .
C3 C 0.3466(5) 0.4932(5) 0.5111(3) 0.0293(14) Uani 1 1 d . . .
H3 H 0.3986 0.5267 0.4892 0.035 Uiso 1 1 calc R . .
C4 C 0.3034(5) 0.4063(5) 0.4892(3) 0.0242(13) Uani 1 1 d . . .
C5 C 0.2242(5) 0.3610(5) 0.5232(3) 0.0258(13) Uani 1 1 d . . .
H5 H 0.1925 0.3045 0.5072 0.031 Uiso 1 1 calc R . .
C6 C 0.3450(5) 0.3611(5) 0.4320(3) 0.0248(13) Uani 1 1 d . . .
H6A H 0.3730 0.4126 0.4058 0.030 Uiso 1 1 calc R . .
H6B H 0.2874 0.3280 0.4108 0.030 Uiso 1 1 calc R . .
C7 C 0.3694(6) 0.1735(5) 0.4818(3) 0.0294(14) Uani 1 1 d . . .
H7A H 0.3421 0.1941 0.5210 0.035 Uiso 1 1 calc R . .
H7B H 0.3092 0.1599 0.4556 0.035 Uiso 1 1 calc R . .
C8 C 0.2553(6) 0.2176(6) 0.7006(3) 0.0324(15) Uani 1 1 d . . .
H8 H 0.2831 0.2756 0.6844 0.039 Uiso 1 1 calc R . .
C9 C 0.3206(6) 0.1588(6) 0.7352(4) 0.0395(17) Uani 1 1 d . . .
H9 H 0.3904 0.1778 0.7432 0.047 Uiso 1 1 calc R . .
C10 C 0.2801(6) 0.0693(6) 0.7583(3) 0.0341(16) Uani 1 1 d . . .
H10 H 0.3227 0.0279 0.7816 0.041 Uiso 1 1 calc R . .
C11 C 0.1758(5) 0.0443(5) 0.7456(2) 0.0237(13) Uani 1 1 d . . .
C12 C 0.1160(5) 0.1095(5) 0.7113(3) 0.0249(13) Uani 1 1 d . . .
H12 H 0.0455 0.0931 0.7031 0.030 Uiso 1 1 calc R . .
C13 C 0.3703(6) 0.0522(5) 0.2656(3) 0.0283(14) Uani 1 1 d . . .
H13A H 0.3132 0.0952 0.2792 0.034 Uiso 1 1 calc R . .
H13B H 0.4048 0.0839 0.2314 0.034 Uiso 1 1 calc R . .
C14 C 0.3782(5) 0.0052(6) 0.3883(3) 0.0303(15) Uani 1 1 d . . .
H14A H 0.3201 0.0525 0.3903 0.036 Uiso 1 1 calc R . .
H14B H 0.3480 -0.0600 0.3814 0.036 Uiso 1 1 calc R . .
C15 C 0.4966(5) 0.0758(4) 0.5418(3) 0.0211(12) Uani 1 1 d . . .
H15 H 0.4942 0.1271 0.5699 0.025 Uiso 1 1 calc R . .
C16 C 0.4351(5) 0.0821(5) 0.4890(3) 0.0230(13) Uani 1 1 d . . .
C17 C 0.4388(5) 0.0056(5) 0.4468(3) 0.0200(12) Uani 1 1 d . . .
N1 N 0.1902(4) 0.3929(5) 0.5773(2) 0.0286(12) Uani 1 1 d . . .
N2 N 0.1536(5) 0.1951(4) 0.6892(2) 0.0275(12) Uani 1 1 d . . .
O14 O 0.558(2) 0.4311(14) 0.6459(15) 0.094(12) Uani 0.47(4) 1 d PD A 1
Cl1 Cl 0.5842(16) 0.3307(11) 0.6405(7) 0.035(3) Uani 0.47(4) 1 d PD A 1
O11 O 0.672(4) 0.316(2) 0.677(2) 0.25(4) Uani 0.47(4) 1 d PD A 1
O12 O 0.609(3) 0.313(2) 0.5814(10) 0.130(14) Uani 0.47(4) 1 d PD A 1
O13 O 0.499(3) 0.275(2) 0.6592(16) 0.114(14) Uani 0.47(4) 1 d PD A 1
O14A O 0.573(3) 0.4402(14) 0.6309(12) 0.108(12) Uani 0.53(4) 1 d PD A 2
Cl1A Cl 0.5688(13) 0.3374(12) 0.6434(6) 0.043(3) Uani 0.53(4) 1 d PD A 2
O11A O 0.584(2) 0.330(2) 0.7051(6) 0.163(16) Uani 0.53(4) 1 d PD A 2
O12A O 0.6485(15) 0.295(2) 0.6098(13) 0.147(14) Uani 0.53(4) 1 d PD A 2
O13A O 0.4699(13) 0.3041(18) 0.6259(10) 0.080(7) Uani 0.53(4) 1 d PD A 2
S1 S 0.44989(13) 0.27219(13) 0.44950(7) 0.0260(4) Uani 1 1 d . . .
S2 S 0.46650(13) 0.03724(13) 0.32646(6) 0.0254(4) Uani 1 1 d . . .
Ag1 Ag 0.05510(4) 0.30602(4) 0.63684(2) 0.0323(2) Uani 1 1 d . . .

loop_
_atom_site_aniso_label
_atom_site_aniso_U_11
_atom_site_aniso_U_22
_atom_site_aniso_U_33
_atom_site_aniso_U_23
_atom_site_aniso_U_13
_atom_site_aniso_U_12
C1 0.032(4) 0.044(4) 0.028(3) -0.007(3) 0.004(3) 0.002(3)
C2 0.032(4) 0.039(4) 0.035(3) -0.006(3) -0.001(3) -0.008(3)
C3 0.020(3) 0.032(4) 0.035(3) 0.002(3) 0.003(3) 0.004(3)
C4 0.021(3) 0.025(3) 0.027(3) 0.003(2) 0.002(2) 0.008(3)
C5 0.022(3) 0.025(3) 0.030(3) -0.001(3) -0.002(2) 0.006(3)
C6 0.031(4) 0.023(3) 0.020(3) 0.005(2) 0.003(2) 0.008(3)
C7 0.028(4) 0.020(3) 0.040(3) 0.011(3) 0.007(3) 0.010(3)
C8 0.028(4) 0.032(4) 0.037(3) 0.006(3) -0.002(3) -0.009(3)
C9 0.030(4) 0.044(4) 0.045(4) 0.007(4) -0.007(3) -0.002(3)
C10 0.031(4) 0.041(4) 0.030(3) 0.004(3) -0.003(3) -0.001(3)
C11 0.026(3) 0.027(3) 0.018(3) 0.000(2) 0.006(2) 0.000(3)
C12 0.020(3) 0.029(3) 0.026(3) 0.001(3) 0.005(2) 0.000(3)
C13 0.036(4) 0.026(3) 0.023(3) 0.000(2) -0.005(3) -0.004(3)
C14 0.027(4) 0.046(4) 0.018(3) 0.010(3) -0.004(2) -0.014(3)
C15 0.025(3) 0.013(3) 0.025(3) -0.001(2) 0.002(2) -0.002(2)
C16 0.019(3) 0.021(3) 0.029(3) 0.005(2) 0.006(2) 0.001(2)
C17 0.017(3) 0.025(3) 0.018(3) 0.006(2) -0.001(2) -0.004(2)
N1 0.020(3) 0.037(3) 0.029(3) -0.003(2) 0.002(2) 0.004(2)
N2 0.028(3) 0.030(3) 0.025(2) 0.003(2) -0.003(2) 0.005(2)
O14 0.13(2) 0.039(15) 0.11(2) -0.016(12) 0.071(18) -0.001(12)
Cl1 0.042(7) 0.023(5) 0.041(5) -0.004(3) 0.004(4) -0.011(4)
O11 0.31(7) 0.14(3) 0.29(6) 0.07(3) -0.23(6) -0.09(3)
O12 0.19(3) 0.13(2) 0.068(15) -0.008(14) 0.043(18) -0.03(2)
O13 0.12(2) 0.104(19) 0.11(2) -0.022(17) 0.07(2) -0.088(19)
O14A 0.17(3) 0.067(15) 0.091(15) 0.041(12) -0.038(17) -0.054(15)
Cl1A 0.037(4) 0.054(7) 0.037(4) 0.003(3) 0.013(3) 0.001(3)
O11A 0.19(3) 0.25(3) 0.044(9) 0.047(14) 0.024(13) 0.14(3)
O12A 0.044(12) 0.25(3) 0.15(3) -0.08(2) 0.049(15) 0.016(14)
O13A 0.062(11) 0.106(17) 0.073(12) -0.017(11) 0.022(9) -0.017(9)
S1 0.0232(9) 0.0216(8) 0.0332(8) 0.0031(6) 0.0064(6) 0.0042(6)
S2 0.0253(8) 0.0313(9) 0.0195(7) -0.0009(6) -0.0034(6) -0.0062(7)
Ag1 0.0303(4) 0.0355(4) 0.0312(3) 0.0032(2) -0.00298(19) 0.0085(2)

loop_
_atom_type_symbol
_atom_type_description
_atom_type_scat_dispersion_real
_atom_type_scat_dispersion_imag
_atom_type_scat_source
C C 0.0033 0.0016 'International Tables Vol C Tables 4.2.6.8 and 6.1.1.4'
H H 0.0000 0.0000 'International Tables Vol C Tables 4.2.6.8 and 6.1.1.4'
N N 0.0061 0.0033 'International Tables Vol C Tables 4.2.6.8 and 6.1.1.4'
O O 0.0106 0.0060 'International Tables Vol C Tables 4.2.6.8 and 6.1.1.4'
S S 0.1246 0.1234 'International Tables Vol C Tables 4.2.6.8 and 6.1.1.4'
Cl Cl 0.1484 0.1585 'International Tables Vol C Tables 4.2.6.8 and 6.1.1.4'
Ag Ag -0.8971 1.1015 'International Tables Vol C Tables 4.2.6.8 and 6.1.1.4'

loop_
_geom_angle_atom_site_label_1
_geom_angle_atom_site_label_2
_geom_angle_atom_site_label_3
_geom_angle
_geom_angle_site_symmetry_1
_geom_angle_site_symmetry_3
_geom_angle_publ_flag
N1 C1 C2 124.3(6) . . ?
C3 C2 C1 117.9(7) . . ?
C4 C3 C2 119.1(6) . . ?
C3 C4 C5 117.9(6) . . ?
C3 C4 C6 120.4(6) . . ?
C5 C4 C6 121.7(6) . . ?
N1 C5 C4 124.7(6) . . ?
C4 C6 S1 109.9(4) . . ?
C16 C7 S1 110.0(4) . . ?
N2 C8 C9 122.9(7) . . ?
C8 C9 C10 118.9(7) . . ?
C11 C10 C9 118.6(7) . . ?
C10 C11 C12 118.0(6) . . ?
C10 C11 C13 121.4(6) . 2 ?
C12 C11 C13 120.5(6) . 2 ?
N2 C12 C11 123.9(6) . . ?
C11 C13 S2 112.3(5) 2_554 . ?
C17 C14 S2 109.8(4) . . ?
C17 C15 C16 121.3(6) 5_656 . ?
C17 C16 C15 119.6(6) . . ?
C17 C16 C7 124.1(6) . . ?
C15 C16 C7 116.3(6) . . ?
C15 C17 C16 119.1(5) 5_656 . ?
C15 C17 C14 116.6(6) 5_656 . ?
C16 C17 C14 124.3(6) . . ?
C1 N1 C5 116.1(6) . . ?
C1 N1 Ag1 120.8(4) . . ?
C5 N1 Ag1 123.2(5) . . ?
C8 N2 C12 117.6(6) . . ?
C8 N2 Ag1 117.9(4) . . ?
C12 N2 Ag1 124.4(4) . . ?
O12 Cl1 O13 111.6(14) . . ?
O12 Cl1 O11 110.6(16) . . ?
O13 Cl1 O11 111.4(15) . . ?
O12 Cl1 O14 107.9(14) . . ?
O13 Cl1 O14 108.9(15) . . ?
O11 Cl1 O14 106.4(13) . . ?
O12A Cl1A O13A 111.7(13) . . ?
O12A Cl1A O11A 113.8(15) . . ?
O13A Cl1A O11A 112.3(14) . . ?
O12A Cl1A O14A 105.9(14) . . ?
O13A Cl1A O14A 107.4(13) . . ?
O11A Cl1A O14A 105.0(13) . . ?
C7 S1 C6 99.5(3) . . ?
C7 S1 Ag1 106.1(2) . 3_556 ?
C6 S1 Ag1 119.22(19) . 3_556 ?
C14 S2 C13 100.2(3) . . ?
C14 S2 Ag1 103.2(2) . 3_556 ?
C13 S2 Ag1 115.9(2) . 3_556 ?
N2 Ag1 N1 102.4(2) . . ?
N2 Ag1 S2 129.22(14) . 3_456 ?
N1 Ag1 S2 94.34(14) . 3_456 ?
N2 Ag1 S1 113.04(15) . 3_456 ?
N1 Ag1 S1 98.95(13) . 3_456 ?
S2 Ag1 S1 111.07(6) 3_456 3_456 ?

loop_
_geom_bond_atom_site_label_1
_geom_bond_atom_site_label_2
_geom_bond_distance
_geom_bond_site_symmetry_2
_geom_bond_publ_flag
C1 N1 1.317(9) . ?
C1 C2 1.406(10) . ?
C2 C3 1.381(9) . ?
C3 C4 1.379(9) . ?
C4 C5 1.387(9) . ?
C4 C6 1.498(8) . ?
C5 N1 1.340(8) . ?
C6 S1 1.824(6) . ?
C7 C16 1.494(9) . ?
C7 S1 1.818(7) . ?
C8 N2 1.336(9) . ?
C8 C9 1.373(10) . ?
C9 C10 1.407(11) . ?
C10 C11 1.381(9) . ?
C11 C12 1.383(9) . ?
C11 C13 1.493(9) 2 ?
C12 N2 1.341(8) . ?
C13 C11 1.493(9) 2_554 ?
C13 S2 1.818(6) . ?
C14 C17 1.500(8) . ?
C14 S2 1.811(6) . ?
C15 C17 1.389(9) 5_656 ?
C15 C16 1.401(9) . ?
C16 C17 1.391(9) . ?
C17 C15 1.389(9) 5_656 ?
N1 Ag1 2.445(6) . ?
N2 Ag1 2.260(5) . ?
O14 Cl1 1.401(15) . ?
Cl1 O12 1.362(16) . ?
Cl1 O13 1.375(15) . ?
Cl1 O11 1.385(17) . ?
O14A Cl1A 1.418(16) . ?
Cl1A O12A 1.369(16) . ?
Cl1A O13A 1.376(16) . ?
Cl1A O11A 1.379(15) . ?
S1 Ag1 2.5485(17) 3_556 ?
S2 Ag1 2.5250(18) 3_556 ?
Ag1 S2 2.5250(18) 3_456 ?
Ag1 S1 2.5485(17) 3_456 ?
